data_4075200
loop_
_publ_author_name
'Schumann, Herbert'
'Freckmann, Dominique M. M.'
'Dechert, Sebastian'

_publ_section_title
;
 Organometallic Compounds of the Lanthanides. 179.1Synthesis and
 Structural Characterization of a Mixed Alkyl (Benzhydryl,
 Trimethylsilylmethyl) Lutetium Complex
;
_journal_issue 10
_journal_name_full Organometallics
_journal_page_first 2696
_journal_paper_doi 10.1021/om0601201
_journal_volume 25
_journal_year 2006
_chemical_formula_moiety 'C30 H30 K2 O'
_chemical_formula_sum 'C30 H30 K2 O'
_chemical_formula_weight 484.74
_chemical_name_systematic
; 
 ? 
;
_space_group_IT_number 43
_symmetry_cell_setting orthorhombic
_symmetry_space_group_name_Hall 'F 2 -2d'
_symmetry_space_group_name_H-M 'F d d 2'
_atom_sites_solution_hydrogens geom
_atom_sites_solution_primary direct
_atom_sites_solution_secondary difmap
_audit_creation_method SHELXL-97
_cell_angle_alpha 90.00
_cell_angle_beta 90.00
_cell_angle_gamma 90.00
_cell_formula_units_Z 8
_cell_length_a 22.1371(5)
_cell_length_b 13.9116(1)
_cell_length_c 16.2626(4)
_cell_measurement_reflns_used 3126
_cell_measurement_temperature 173(2)
_cell_measurement_theta_max 27.50
_cell_measurement_theta_min 2.13
_cell_volume 5008.27(17)
_computing_cell_refinement 'SAINT (Siemens, 1995)'
_computing_data_collection 'SMART (Siemens, 1995)'
_computing_data_reduction 'SAINT (Siemens, 1995)'
_computing_molecular_graphics 'ZORTEP (Zsolnai & Huttner, 1994)'
_computing_publication_material 'SHELXL-97 (Sheldrick, 1997)'
_computing_structure_refinement 'SHELXL-97 (Sheldrick, 1997)'
_computing_structure_solution 'SHELXS-97 (Sheldrick, 1990)'
_diffrn_ambient_temperature 173(2)
_diffrn_measured_fraction_theta_full 0.999
_diffrn_measured_fraction_theta_max 0.999
_diffrn_measurement_device_type 'Siemens SMART CCD'
_diffrn_measurement_method \w
_diffrn_radiation_monochromator graphite
_diffrn_radiation_source 'fine-focus sealed tube'
_diffrn_radiation_type MoK\a
_diffrn_radiation_wavelength 0.71073
_diffrn_reflns_av_R_equivalents 0.0869
_diffrn_reflns_av_sigmaI/netI 0.0849
_diffrn_reflns_limit_h_max 28
_diffrn_reflns_limit_h_min -27
_diffrn_reflns_limit_k_max 18
_diffrn_reflns_limit_k_min -16
_diffrn_reflns_limit_l_max 16
_diffrn_reflns_limit_l_min -21
_diffrn_reflns_number 9198
_diffrn_reflns_theta_full 27.50
_diffrn_reflns_theta_max 27.50
_diffrn_reflns_theta_min 2.13
_diffrn_standards_decay_% 0
_diffrn_standards_interval_count 0
_diffrn_standards_interval_time 0
_diffrn_standards_number 0
_exptl_absorpt_coefficient_mu 0.399
_exptl_absorpt_correction_T_max 0.9423
_exptl_absorpt_correction_T_min 0.6920
_exptl_absorpt_correction_type multi-scan
_exptl_absorpt_process_details 'SADABS (Sheldrick, 1996)'
_exptl_crystal_colour colorless
_exptl_crystal_density_diffrn 1.286
_exptl_crystal_density_method 'not measured'
_exptl_crystal_description block
_exptl_crystal_F_000 2048
_exptl_crystal_size_max 0.52
_exptl_crystal_size_mid 0.22
_exptl_crystal_size_min 0.20
_refine_diff_density_max 0.276
_refine_diff_density_min -0.195
_refine_diff_density_rms 0.045
_refine_ls_abs_structure_details 'Flack H D (1983), Acta Cryst. A39, 876-881'
_refine_ls_abs_structure_Flack 0.08(8)
_refine_ls_extinction_method none
_refine_ls_goodness_of_fit_ref 1.083
_refine_ls_hydrogen_treatment constr
_refine_ls_matrix_type full
_refine_ls_number_parameters 154
_refine_ls_number_reflns 2515
_refine_ls_number_restraints 1
_refine_ls_restrained_S_all 1.083
_refine_ls_R_factor_all 0.1104
_refine_ls_R_factor_gt 0.0635
_refine_ls_shift/su_max 0.000
_refine_ls_shift/su_mean 0.000
_refine_ls_structure_factor_coef Fsqd
_refine_ls_weighting_details 'calc w=1/[\s^2^(Fo^2^)+(0.0248P)^2^+5.4614P] where P=(Fo^2^+2Fc^2^)/3'
_refine_ls_weighting_scheme calc
_refine_ls_wR_factor_gt 0.0989
_refine_ls_wR_factor_ref 0.1122
_reflns_number_gt 1649
_reflns_number_total 2515
_reflns_threshold_expression >2sigma(I)
_cod_data_source_file om0601201si20060207_055756.cif
_cod_data_source_block 1
_cod_database_code 4075200

loop_
_symmetry_equiv_pos_as_xyz
'x, y, z'
'-x, -y, z'
'x+1/4, -y+1/4, z+1/4'
'-x+1/4, y+1/4, z+1/4'
'x, y+1/2, z+1/2'
'-x, -y+1/2, z+1/2'
'x+1/4, -y+3/4, z+3/4'
'-x+1/4, y+3/4, z+3/4'
'x+1/2, y, z+1/2'
'-x+1/2, -y, z+1/2'
'x+3/4, -y+1/4, z+3/4'
'-x+3/4, y+1/4, z+3/4'
'x+1/2, y+1/2, z'
'-x+1/2, -y+1/2, z'
'x+3/4, -y+3/4, z+1/4'
'-x+3/4, y+3/4, z+1/4'

loop_
_atom_site_label
_atom_site_type_symbol
_atom_site_fract_x
_atom_site_fract_y
_atom_site_fract_z
_atom_site_U_iso_or_equiv
_atom_site_adp_type
_atom_site_occupancy
_atom_site_symmetry_multiplicity
_atom_site_calc_flag
_atom_site_refinement_flags
K K 0.68899(4) 0.12844(7) 0.61572(8) 0.0453(2) Uani 1 1 d .
O O 0.7500 0.2500 0.5086(3) 0.0539(12) Uani 1 2 d S
C1 C 0.6230(2) 0.2705(4) 0.7218(3) 0.0577(14) Uani 1 1 d .
H1 H 0.5907(18) 0.263(3) 0.680(3) 0.063(13) Uiso 1 1 d .
C2 C 0.62076(19) 0.1956(4) 0.7830(3) 0.0516(12) Uani 1 1 d .
C3 C 0.6538(2) 0.1900(4) 0.8541(3) 0.0761(15) Uani 1 1 d .
H3 H 0.6805 0.2394 0.8667 0.080 Uiso 1 1 calc R
C4 C 0.6487(3) 0.1139(4) 0.9074(4) 0.103(2) Uani 1 1 d .
H4 H 0.6719 0.1147 0.9551 0.080 Uiso 1 1 calc R
C5 C 0.6121(3) 0.0383(4) 0.8948(4) 0.0847(18) Uani 1 1 d .
H5 H 0.6106 -0.0133 0.9311 0.080 Uiso 1 1 calc R
C6 C 0.5781(3) 0.0415(5) 0.8273(5) 0.089(2) Uani 1 1 d .
H6 H 0.5517 -0.0091 0.8169 0.080 Uiso 1 1 calc R
C7 C 0.5804(2) 0.1174(5) 0.7718(4) 0.0779(17) Uani 1 1 d .
H7 H 0.5550 0.1169 0.7263 0.080 Uiso 1 1 calc R
C8 C 0.6605(2) 0.3535(4) 0.7133(3) 0.0529(13) Uani 1 1 d .
C9 C 0.7043(3) 0.3870(4) 0.7686(3) 0.0654(15) Uani 1 1 d .
H9 H 0.7124 0.3514 0.8157 0.080 Uiso 1 1 calc R
C10 C 0.7355(3) 0.4711(4) 0.7553(4) 0.0814(18) Uani 1 1 d .
H10 H 0.7636 0.4910 0.7942 0.080 Uiso 1 1 calc R
C11 C 0.7268(3) 0.5265(5) 0.6870(5) 0.100(2) Uani 1 1 d .
H11 H 0.7475 0.5840 0.6799 0.080 Uiso 1 1 calc R
C12 C 0.6862(3) 0.4943(6) 0.6290(5) 0.108(3) Uani 1 1 d .
H12 H 0.6805 0.5294 0.5810 0.080 Uiso 1 1 calc R
C13 C 0.6539(2) 0.4106(5) 0.6410(3) 0.0840(18) Uani 1 1 d .
H13 H 0.6269 0.3908 0.6006 0.080 Uiso 1 1 calc R
C14 C 0.7147(2) 0.3134(4) 0.4561(4) 0.0737(17) Uani 1 1 d .
H14A H 0.7196 0.3797 0.4732 0.080 Uiso 1 1 calc R
H14B H 0.6722 0.2968 0.4590 0.080 Uiso 1 1 calc R
C15 C 0.7378(2) 0.2999(4) 0.3709(4) 0.0805(17) Uani 1 1 d .
H15A H 0.7056 0.3067 0.3310 0.080 Uiso 1 1 calc R
H15B H 0.7693 0.3461 0.3585 0.080 Uiso 1 1 calc R

loop_
_atom_site_aniso_label
_atom_site_aniso_U_11
_atom_site_aniso_U_22
_atom_site_aniso_U_33
_atom_site_aniso_U_23
_atom_site_aniso_U_13
_atom_site_aniso_U_12
K 0.0467(4) 0.0474(5) 0.0419(4) -0.0083(5) 0.0029(4) -0.0007(4)
O 0.055(3) 0.031(3) 0.075(3) 0.000 0.000 0.005(2)
C1 0.052(3) 0.083(4) 0.038(3) -0.022(3) -0.008(2) 0.023(3)
C2 0.046(2) 0.059(3) 0.050(3) -0.015(2) 0.012(2) 0.008(2)
C3 0.083(3) 0.069(4) 0.076(4) 0.009(3) -0.025(3) -0.021(3)
C4 0.138(5) 0.076(5) 0.094(5) 0.029(4) -0.040(4) -0.031(4)
C5 0.101(5) 0.051(4) 0.102(5) 0.008(3) 0.020(4) -0.010(3)
C6 0.069(4) 0.069(4) 0.129(6) -0.012(4) 0.008(4) -0.019(3)
C7 0.067(3) 0.081(5) 0.085(4) -0.028(4) -0.011(3) -0.003(3)
C8 0.057(3) 0.051(3) 0.051(3) 0.000(3) 0.015(3) 0.027(2)
C9 0.095(4) 0.056(3) 0.045(3) 0.000(3) 0.017(3) 0.002(3)
C10 0.109(5) 0.057(4) 0.078(4) -0.003(3) 0.033(4) 0.000(3)
C11 0.114(6) 0.055(4) 0.132(7) 0.030(4) 0.059(5) 0.026(4)
C12 0.093(4) 0.122(6) 0.109(6) 0.054(5) 0.040(4) 0.054(5)
C13 0.064(3) 0.120(6) 0.068(4) 0.022(3) 0.014(3) 0.031(3)
C14 0.089(4) 0.037(3) 0.095(5) -0.014(3) -0.039(3) 0.011(3)
C15 0.070(3) 0.094(4) 0.077(4) 0.024(3) -0.023(3) -0.032(3)

loop_
_atom_type_symbol
_atom_type_description
_atom_type_scat_dispersion_real
_atom_type_scat_dispersion_imag
_atom_type_scat_source
C C 0.0033 0.0016 'International Tables Vol C Tables 4.2.6.8 and 6.1.1.4'
H H 0.0000 0.0000 'International Tables Vol C Tables 4.2.6.8 and 6.1.1.4'
O O 0.0106 0.0060 'International Tables Vol C Tables 4.2.6.8 and 6.1.1.4'
K K 0.2009 0.2494 'International Tables Vol C Tables 4.2.6.8 and 6.1.1.4'

loop_
_geom_angle_atom_site_label_1
_geom_angle_atom_site_label_2
_geom_angle_atom_site_label_3
_geom_angle
_geom_angle_site_symmetry_1
_geom_angle_site_symmetry_3
O K C1 101.31(12) . .
O K C11 111.60(17) . 14_655
C1 K C11 122.65(19) . 14_655
O K C1 92.11(15) . 8_644
C1 K C1 122.49(6) . 8_644
C11 K C1 102.30(16) 14_655 8_644
C14 O C14 108.1(6) . 14_655
C14 O K 105.1(2) . 14_655
C14 O K 118.4(2) 14_655 14_655
C14 O K 118.4(2) . .
C14 O K 105.1(2) 14_655 .
K O K 102.36(18) 14_655 .
C8 C1 C2 132.1(5) . .
C8 C1 K 101.1(3) . .
C2 C1 K 86.4(3) . .
C8 C1 K 86.5(3) . 4_655
C2 C1 K 79.3(3) . 4_655
K C1 K 165.4(2) . 4_655
C3 C2 C7 113.6(5) . .
C3 C2 C1 127.3(5) . .
C7 C2 C1 119.2(5) . .
C2 C3 C4 122.2(5) . .
C5 C4 C3 123.9(6) . .
C6 C5 C4 116.1(6) . .
C5 C6 C7 122.6(6) . .
C6 C7 C2 121.5(6) . .
C9 C8 C13 114.5(5) . .
C9 C8 C1 127.5(4) . .
C13 C8 C1 118.1(6) . .
C10 C9 C8 121.9(5) . .
C11 C10 C9 122.5(7) . .
C10 C11 C12 117.7(7) . .
C10 C11 K 79.9(3) . 14_655
C12 C11 K 84.8(4) . 14_655
C11 C12 C13 121.0(7) . .
C12 C13 C8 122.2(6) . .
O C14 C15 106.6(4) . .
C15 C15 C14 104.0(3) 14_655 .

loop_
_geom_bond_atom_site_label_1
_geom_bond_atom_site_label_2
_geom_bond_distance
_geom_bond_site_symmetry_2
K O 2.778(4) .
K C1 3.003(5) .
K C11 3.076(6) 14_655
K C1 3.101(5) 8_644
O C14 1.455(6) .
O C14 1.455(6) 14_655
O K 2.778(3) 14_655
C1 C8 1.429(8) .
C1 C2 1.441(7) .
C1 K 3.101(5) 4_655
C2 C3 1.371(6) .
C2 C7 1.419(7) .
C3 C4 1.373(7) .
C4 C5 1.343(8) .
C5 C6 1.332(8) .
C6 C7 1.391(8) .
C8 C9 1.402(6) .
C8 C13 1.427(7) .
C9 C10 1.377(7) .
C10 C11 1.365(8) .
C11 C12 1.378(10) .
C11 K 3.076(6) 14_655
C12 C13 1.380(9) .
C14 C15 1.488(8) .
C15 C15 1.488(10) 14_655

loop_
_geom_torsion_atom_site_label_1
_geom_torsion_atom_site_label_2
_geom_torsion_atom_site_label_3
_geom_torsion_atom_site_label_4
_geom_torsion
_geom_torsion_site_symmetry_1
_geom_torsion_site_symmetry_4
C1 K O C14 -61.2(4) . .
C11 K O C14 166.7(3) 14_655 .
C1 K O C14 62.6(3) 8_644 .
C1 K O C14 178.1(3) . 14_655
C11 K O C14 45.9(4) 14_655 14_655
C1 K O C14 -58.2(3) 8_644 14_655
C1 K O K 53.76(10) . 14_655
C11 K O K -78.37(14) 14_655 14_655
C1 K O K 177.51(11) 8_644 14_655
O K C1 C8 -24.9(4) . .
C11 K C1 C8 100.2(4) 14_655 .
C1 K C1 C8 -124.7(3) 8_644 .
O K C1 C2 -157.1(3) . .
C11 K C1 C2 -32.1(4) 14_655 .
C1 K C1 C2 103.0(3) 8_644 .
O K C1 K -145.4(8) . 4_655
C11 K C1 K -20.4(9) 14_655 4_655
C1 K C1 K 114.7(8) 8_644 4_655
C8 C1 C2 C3 4.8(9) . .
K C1 C2 C3 106.5(5) . .
K C1 C2 C3 -70.5(5) 4_655 .
C8 C1 C2 C7 -175.6(5) . .
K C1 C2 C7 -73.9(4) . .
K C1 C2 C7 109.1(4) 4_655 .
C7 C2 C3 C4 1.6(8) . .
C1 C2 C3 C4 -178.8(6) . .
C2 C3 C4 C5 0.8(12) . .
C3 C4 C5 C6 -2.2(11) . .
C4 C5 C6 C7 1.0(9) . .
C5 C6 C7 C2 1.5(9) . .
C3 C2 C7 C6 -2.8(7) . .
C1 C2 C7 C6 177.6(5) . .
C2 C1 C8 C9 -4.7(8) . .
K C1 C8 C9 -100.0(4) . .
K C1 C8 C9 67.5(4) 4_655 .
C2 C1 C8 C13 175.4(5) . .
K C1 C8 C13 80.2(4) . .
K C1 C8 C13 -112.4(4) 4_655 .
C13 C8 C9 C10 3.3(6) . .
C1 C8 C9 C10 -176.6(6) . .
C8 C9 C10 C11 -1.1(8) . .
C9 C10 C11 C12 -1.8(9) . .
C9 C10 C11 K -80.4(5) . 14_655
C10 C11 C12 C13 2.3(9) . .
K C11 C12 C13 78.0(6) 14_655 .
C11 C12 C13 C8 0.1(9) . .
C9 C8 C13 C12 -2.8(7) . .
C1 C8 C13 C12 177.1(5) . .
C14 O C14 C15 -10.4(2) 14_655 .
K O C14 C15 116.9(3) 14_655 .
K O C14 C15 -129.6(3) . .
O C14 C15 C15 27.0(6) . 14_655
